data_4103757
loop_
_publ_author_name
'Zhong Li'
'Frank W. Fowler'
'Joseph W. Lauher'

_publ_section_title
;
 Weak Interactions Dominating the Supramolecular Self-Assembly in a Salt:
 A Designed Single-Crystal-to-Single-Crystal Topochemical Polymerization
 of a Terminal Aryldiacetylene
;
_journal_name_full 'Journal of the American Chemical Society'
_journal_page_first 634
_journal_page_last 643
_journal_paper_doi 10.1021/ja806663h
_journal_volume 131
_journal_year 2009
_chemical_formula_sum 'C12 H26 N4 O6'
_chemical_formula_weight 322.37
_space_group_IT_number 2
_symmetry_cell_setting triclinic
_symmetry_space_group_name_Hall '-P 1'
_symmetry_space_group_name_H-M 'P -1'
_atom_sites_solution_hydrogens geom
_atom_sites_solution_primary direct
_atom_sites_solution_secondary difmap
_audit_creation_method SHELXL-97
_cell_angle_alpha 70.093(4)
_cell_angle_beta 69.558(4)
_cell_angle_gamma 66.216(3)
_cell_formula_units_Z 2
_cell_length_a 9.962(2)
_cell_length_b 9.965(2)
_cell_length_c 10.064(2)
_cell_measurement_temperature 273(2)
_cell_volume 833.1(3)
_computing_cell_refinement 'Bruker SMART'
_computing_data_collection 'Bruker SMART'
_computing_data_reduction 'Bruker SAINT'
_computing_molecular_graphics 'Bruker SHELXTL'
_computing_publication_material 'Bruker SHELXTL'
_computing_structure_refinement 'SHELXL-97 (Sheldrick, 1997)'
_computing_structure_solution 'SHELXS-97 (Sheldrick, 1990)'
_diffrn_ambient_temperature 273(2)
_diffrn_measured_fraction_theta_full 0.960
_diffrn_measured_fraction_theta_max 0.960
_diffrn_measurement_device_type 'CCD area detector'
_diffrn_measurement_method 'phi and omega scans'
_diffrn_radiation_monochromator graphite
_diffrn_radiation_source 'fine-focus sealed tube'
_diffrn_radiation_type MoK\a
_diffrn_radiation_wavelength 0.71073
_diffrn_reflns_av_R_equivalents 0.0180
_diffrn_reflns_av_sigmaI/netI 0.0565
_diffrn_reflns_limit_h_max 12
_diffrn_reflns_limit_h_min -13
_diffrn_reflns_limit_k_max 12
_diffrn_reflns_limit_k_min -13
_diffrn_reflns_limit_l_max 13
_diffrn_reflns_limit_l_min -12
_diffrn_reflns_number 4907
_diffrn_reflns_theta_full 28.36
_diffrn_reflns_theta_max 28.36
_diffrn_reflns_theta_min 2.22
_exptl_absorpt_coefficient_mu 0.103
_exptl_absorpt_correction_type none
_exptl_crystal_density_diffrn 1.285
_exptl_crystal_density_method 'not measured'
_exptl_crystal_F_000 348
_exptl_crystal_size_max .7
_exptl_crystal_size_mid .4
_exptl_crystal_size_min .3
_refine_diff_density_max 0.523
_refine_diff_density_min -0.365
_refine_diff_density_rms 0.063
_refine_ls_extinction_expression Fc^*^=kFc[1+0.001xFc^2^\l^3^/sin(2\q)]^-1/4^
_refine_ls_goodness_of_fit_ref 0.959
_refine_ls_hydrogen_treatment constr
_refine_ls_matrix_type full
_refine_ls_number_parameters 203
_refine_ls_number_reflns 4012
_refine_ls_number_restraints 0
_refine_ls_restrained_S_all 0.959
_refine_ls_R_factor_all 0.1251
_refine_ls_R_factor_gt 0.0734
_refine_ls_shift/su_max 0.032
_refine_ls_shift/su_mean 0.010
_refine_ls_structure_factor_coef Fsqd
_refine_ls_weighting_details 'calc w=1/[\s^2^(Fo^2^)+(0.1374P)^2^+0.0000P] where P=(Fo^2^+2Fc^2^)/3'
_refine_ls_weighting_scheme calc
_refine_ls_wR_factor_gt 0.2021
_refine_ls_wR_factor_ref 0.2305
_reflns_number_gt 1828
_reflns_number_total 4012
_reflns_threshold_expression >2sigma(I)
_cod_data_source_file ja806663h_si_004.cif
_cod_data_source_block jlj
_cod_database_code 4103757

loop_
_symmetry_equiv_pos_as_xyz
'x, y, z'
'-x, -y, -z'

loop_
_atom_site_label
_atom_site_type_symbol
_atom_site_fract_x
_atom_site_fract_y
_atom_site_fract_z
_atom_site_U_iso_or_equiv
_atom_site_adp_type
_atom_site_occupancy
_atom_site_symmetry_multiplicity
_atom_site_calc_flag
_atom_site_refinement_flags
O3 O 0.4352(2) 0.3761(2) 0.4711(2) 0.0531(6) Uani 1 1 d .
O6 O -0.0735(2) 0.4603(2) 0.3895(2) 0.0531(6) Uani 1 1 d .
O4 O 0.3841(3) 0.1285(2) 0.1733(2) 0.0595(7) Uani 1 1 d .
N1 N 0.6706(3) 0.3893(3) 0.4030(3) 0.0426(6) Uani 1 1 d .
H1 H 0.7269 0.4354 0.4039 0.051 Uiso 1 1 calc R
N2 N 0.1690(3) 0.4109(3) 0.3839(2) 0.0428(6) Uani 1 1 d .
H2 H 0.2282 0.4150 0.4264 0.051 Uiso 1 1 calc R
O1 O 0.7212(3) 0.1840(3) 0.1499(2) 0.0677(7) Uani 1 1 d .
O5 O 0.3243(3) 0.1058(2) 0.4110(2) 0.0647(7) Uani 1 1 d .
C3 C 0.5250(3) 0.4336(3) 0.4662(3) 0.0387(7) Uani 1 1 d .
C6 C 0.0216(3) 0.4636(3) 0.4367(3) 0.0383(7) Uani 1 1 d .
C2 C 0.7372(3) 0.2666(3) 0.3327(3) 0.0441(7) Uani 1 1 d .
H2A H 0.7100 0.1801 0.4005 0.053 Uiso 1 1 calc R
H2B H 0.8465 0.2397 0.3097 0.053 Uiso 1 1 calc R
N3 N 0.4483(3) 0.7173(3) 0.0588(3) 0.0534(7) Uani 1 1 d .
H3A H 0.4965 0.6254 0.1043 0.080 Uiso 1 1 calc R
H3B H 0.5155 0.7620 -0.0025 0.080 Uiso 1 1 calc R
H3C H 0.3939 0.7102 0.0092 0.080 Uiso 1 1 calc R
C5 C 0.2351(4) 0.3465(3) 0.2576(3) 0.0502(8) Uani 1 1 d .
H5A H 0.3039 0.3989 0.1873 0.060 Uiso 1 1 calc R
H5B H 0.1548 0.3659 0.2134 0.060 Uiso 1 1 calc R
C4 C 0.3197(3) 0.1805(3) 0.2851(3) 0.0459(8) Uani 1 1 d .
O2 O 0.6330(3) 0.4270(3) 0.1324(3) 0.0759(8) Uani 1 1 d .
C1 C 0.6906(4) 0.2985(4) 0.1941(3) 0.0479(8) Uani 1 1 d .
C8 C 0.2087(6) 0.7969(8) 0.2334(6) 0.119(2) Uani 1 1 d .
H8A H 0.2203 0.6952 0.2930 0.143 Uiso 1 1 calc R
H8B H 0.1618 0.8089 0.1584 0.143 Uiso 1 1 calc R
C7 C 0.3471(5) 0.8072(6) 0.1671(5) 0.0967(15) Uani 1 1 d .
H7A H 0.3990 0.7810 0.2425 0.116 Uiso 1 1 calc R
H7B H 0.3354 0.9124 0.1191 0.116 Uiso 1 1 calc R
C9 C 0.0998(5) 0.9032(5) 0.3277(5) 0.0853(13) Uani 1 1 d .
H9A H 0.1497 0.9080 0.3913 0.128 Uiso 1 1 calc R
H9B H 0.0154 0.8681 0.3849 0.128 Uiso 1 1 calc R
H9C H 0.0643 1.0018 0.2674 0.128 Uiso 1 1 calc R
N4 N 0.3564(3) 0.0702(3) 0.6846(3) 0.0569(7) Uani 1 1 d .
H4A H 0.3253 -0.0099 0.7275 0.085 Uiso 1 1 calc R
H4B H 0.4571 0.0404 0.6606 0.085 Uiso 1 1 calc R
H4C H 0.3224 0.1201 0.6047 0.085 Uiso 1 1 calc R
C10 C 0.2973(4) 0.1704(4) 0.7863(4) 0.0621(10) Uani 1 1 d .
H10A H 0.3505 0.1235 0.8634 0.074 Uiso 1 1 calc R
H10B H 0.3172 0.2648 0.7343 0.074 Uiso 1 1 calc R
C11 C 0.1342(4) 0.2017(4) 0.8514(4) 0.0707(11) Uani 1 1 d .
H11A H 0.1137 0.1075 0.9031 0.085 Uiso 1 1 calc R
H11B H 0.0805 0.2500 0.7747 0.085 Uiso 1 1 calc R
C12 C 0.0768(5) 0.3035(5) 0.9566(5) 0.0864(13) Uani 1 1 d .
H12A H 0.1223 0.2516 1.0378 0.130 Uiso 1 1 calc R
H12B H -0.0312 0.3292 0.9910 0.130 Uiso 1 1 calc R
H12C H 0.1033 0.3938 0.9073 0.130 Uiso 1 1 calc R

loop_
_atom_site_aniso_label
_atom_site_aniso_U_11
_atom_site_aniso_U_22
_atom_site_aniso_U_33
_atom_site_aniso_U_23
_atom_site_aniso_U_13
_atom_site_aniso_U_12
O3 0.0450(12) 0.0578(14) 0.0686(15) -0.0330(11) -0.0083(11) -0.0182(11)
O6 0.0427(12) 0.0704(15) 0.0569(13) -0.0326(11) -0.0119(11) -0.0145(11)
O4 0.0678(15) 0.0496(13) 0.0544(13) -0.0278(11) -0.0014(12) -0.0111(11)
N1 0.0350(13) 0.0517(15) 0.0502(14) -0.0282(12) -0.0081(12) -0.0115(11)
N2 0.0359(13) 0.0474(14) 0.0456(14) -0.0244(11) -0.0072(11) -0.0053(11)
O1 0.102(2) 0.0642(16) 0.0523(13) -0.0262(11) -0.0190(14) -0.0310(14)
O5 0.0870(18) 0.0493(14) 0.0467(14) -0.0107(11) -0.0149(13) -0.0129(12)
C3 0.0392(16) 0.0435(16) 0.0382(15) -0.0147(12) -0.0121(13) -0.0116(13)
C6 0.0398(16) 0.0347(15) 0.0386(15) -0.0104(12) -0.0067(14) -0.0113(13)
C2 0.0384(16) 0.0450(17) 0.0511(17) -0.0229(14) -0.0146(14) -0.0028(13)
N3 0.0631(17) 0.0524(16) 0.0418(14) -0.0142(12) -0.0087(13) -0.0168(13)
C5 0.0529(19) 0.0465(18) 0.0437(17) -0.0199(14) -0.0036(15) -0.0079(15)
C4 0.0422(17) 0.0450(17) 0.0501(19) -0.0191(15) -0.0059(15) -0.0118(14)
O2 0.096(2) 0.0575(16) 0.0622(15) -0.0040(12) -0.0367(15) -0.0068(14)
C1 0.0519(19) 0.0501(19) 0.0412(17) -0.0132(15) -0.0091(15) -0.0159(15)
C8 0.080(3) 0.198(6) 0.107(4) -0.094(4) 0.001(3) -0.045(4)
C7 0.070(3) 0.138(4) 0.099(3) -0.079(3) 0.001(3) -0.027(3)
C9 0.078(3) 0.091(3) 0.068(3) -0.034(2) -0.003(2) -0.009(2)
N4 0.0623(18) 0.0511(16) 0.0455(15) -0.0169(12) -0.0071(14) -0.0073(13)
C10 0.075(2) 0.048(2) 0.058(2) -0.0192(16) -0.0056(19) -0.0179(17)
C11 0.066(2) 0.068(2) 0.071(2) -0.0247(19) -0.003(2) -0.0194(19)
C12 0.082(3) 0.089(3) 0.070(3) -0.042(2) 0.001(2) -0.008(2)

loop_
_atom_type_symbol
_atom_type_description
_atom_type_scat_dispersion_real
_atom_type_scat_dispersion_imag
_atom_type_scat_source
C C 0.0033 0.0016 'International Tables Vol C Tables 4.2.6.8 and 6.1.1.4'
H H 0.0000 0.0000 'International Tables Vol C Tables 4.2.6.8 and 6.1.1.4'
N N 0.0061 0.0033 'International Tables Vol C Tables 4.2.6.8 and 6.1.1.4'
O O 0.0106 0.0060 'International Tables Vol C Tables 4.2.6.8 and 6.1.1.4'

loop_
_geom_angle_atom_site_label_1
_geom_angle_atom_site_label_2
_geom_angle_atom_site_label_3
_geom_angle
_geom_angle_site_symmetry_3
C3 N1 C2 121.6(2) .
C6 N2 C5 122.7(3) .
O3 C3 N1 124.5(3) .
O3 C3 C3 121.6(3) 2_666
N1 C3 C3 113.9(3) 2_666
O6 C6 N2 125.0(3) .
O6 C6 C6 121.8(3) 2_566
N2 C6 C6 113.2(3) 2_566
N1 C2 C1 114.5(3) .
N2 C5 C4 116.0(2) .
O5 C4 O4 124.8(3) .
O5 C4 C5 120.1(3) .
O4 C4 C5 115.1(3) .
O2 C1 O1 124.9(3) .
O2 C1 C2 120.5(3) .
O1 C1 C2 114.5(3) .
C7 C8 C9 119.2(5) .
C8 C7 N3 119.6(4) .
C11 C10 N4 112.4(3) .
C10 C11 C12 111.2(3) .

loop_
_geom_bond_atom_site_label_1
_geom_bond_atom_site_label_2
_geom_bond_distance
_geom_bond_site_symmetry_2
O3 C3 1.223(3) .
O6 C6 1.214(3) .
O4 C4 1.253(4) .
N1 C3 1.316(4) .
N1 C2 1.430(3) .
N2 C6 1.318(4) .
N2 C5 1.446(3) .
O1 C1 1.250(4) .
O5 C4 1.237(4) .
C3 C3 1.519(5) 2_666
C6 C6 1.526(5) 2_566
C2 C1 1.515(4) .
N3 C7 1.476(5) .
C5 C4 1.500(4) .
O2 C1 1.212(4) .
C8 C7 1.335(6) .
C8 C9 1.496(6) .
N4 C10 1.480(4) .
C10 C11 1.468(5) .
C11 C12 1.522(5) .
